data_1527722
loop_
_publ_author_name
'Lee, W.H.'
'Kwan, K.S.'
'Klavins, P.'
'Shelton, R.N.'

_publ_section_title
;
 Crystal structure, resistivity, magnetic susceptibility and heat capacity
 of a new dense Kondo system: Ce Pt Si2
;
_journal_name_full 'Physical Review, Serie 3. B - Condensed Matter (18,1978-)'
_journal_page_first 6542
_journal_page_last 6545
_journal_volume 42
_journal_year 1990
_chemical_formula_sum 'Ce Pt Si2'
_space_group_IT_number 63
_symmetry_space_group_name_Hall '-C 2c 2'
_symmetry_space_group_name_H-M 'C m c m'
_cell_angle_alpha 90
_cell_angle_beta 90
_cell_angle_gamma 90
_cell_formula_units_Z 4
_cell_length_a 4.288
_cell_length_b 16.718
_cell_length_c 4.238
_cell_volume 303.809
_citation_journal_id_ASTM PRBMDO
_cod_data_source_file Lee_PRBMDO_1990_309.cif
_cod_data_source_block Ce1Pt1Si2
_cod_original_cell_volume 303.8086
_cod_original_formula_sum 'Ce1 Pt1 Si2'
_cod_database_code 1527722

loop_
_symmetry_equiv_pos_as_xyz
x,y,z
-x,-y,z+1/2
x,-y,-z
-x,y,-z+1/2
-x,-y,-z
x,y,-z-1/2
-x,y,z
x,-y,z-1/2
x+1/2,y+1/2,z
-x+1/2,-y+1/2,z+1/2
x+1/2,-y+1/2,-z
-x+1/2,y+1/2,-z+1/2
-x+1/2,-y+1/2,-z
x+1/2,y+1/2,-z-1/2
-x+1/2,y+1/2,z
x+1/2,-y+1/2,z-1/2

loop_
_atom_site_label
_atom_site_type_symbol
_atom_site_fract_x
_atom_site_fract_y
_atom_site_fract_z
_atom_site_occupancy
_atom_site_U_iso_or_equiv
Ce1 Ce 0 0.107 0.25 1 0.0
Pt1 Pt 0 0.316 0.25 1 0.0
Si2 Si 0 0.749 0.25 1 0.0
Si1 Si 0 0.457 0.25 1 0.0
